data_4061022
loop_
_publ_author_name
'Braunschweig, Holger'
'Radacki, Krzysztof'
'Rais, Daniela'
'Seeler, Fabian'

_publ_section_title
;
 Preparation and Structural Characterization of Transition Metal Complexes
 Featuring the Ferrocenyl(bromo)boryl Ligand
;
_journal_coden_ASTM ORGND7
_journal_issue 23
_journal_name_full Organometallics
_journal_page_first 5545
_journal_page_last 5549
_journal_paper_doi 10.1021/om049395b
_journal_volume 23
_journal_year 2004
_chemical_formula_sum 'C22 H24 B Br Fe2 O2'
_chemical_formula_weight 522.83
_space_group_IT_number 2
_symmetry_cell_setting triclinic
_symmetry_space_group_name_Hall '-P 1'
_symmetry_space_group_name_H-M 'P -1'
_cell_angle_alpha 85.535(4)
_cell_angle_beta 84.145(4)
_cell_angle_gamma 84.520(4)
_cell_formula_units_Z 4
_cell_length_a 10.944(2)
_cell_length_b 13.612(3)
_cell_length_c 14.781(3)
_cell_measurement_temperature 173(2)
_cell_volume 2175.3(7)
_diffrn_ambient_temperature 173(2)
_exptl_crystal_density_diffrn 1.596
_cod_depositor_comments
;
The following automatic conversions were performed:
'_symmetry_cell_setting' value 'Triclinic' changed to 'triclinic'
according to '/home/saulius/struct/CIF-dictionaries/cif_core.dic'
dictionary named 'cif_core.dic' version 2.4.1 from 2010-06-29.

Automatic conversion script
Id: cif_fix_enum 1527 2010-12-29 10:47:43Z saulius 
;
_cod_database_code 4061022

loop_
_symmetry_equiv_pos_as_xyz
'x, y, z'
'-x, -y, -z'

loop_
_atom_site_label
_atom_site_type_symbol
_atom_site_fract_x
_atom_site_fract_y
_atom_site_fract_z
_atom_site_U_iso_or_equiv
_atom_site_adp_type
_atom_site_occupancy
_atom_site_symmetry_multiplicity
_atom_site_calc_flag
_atom_site_refinement_flags
_atom_site_disorder_assembly
_atom_site_disorder_group
Fe21 Fe 0.61338(3) 0.19553(3) 0.82492(2) 0.03153(9) Uani 1 1 d . . .
C222 C 0.4350(2) 0.16147(19) 0.85170(18) 0.0338(6) Uani 1 1 d . . .
C221 C 0.4756(2) 0.1573(2) 0.75627(18) 0.0361(6) Uani 1 1 d . . .
H22A H 0.4378 0.1987 0.7057 0.043 Uiso 1 1 calc R . .
C225 C 0.5793(2) 0.0869(2) 0.7453(2) 0.0432(7) Uani 1 1 d . . .
H22B H 0.6265 0.0701 0.6861 0.052 Uiso 1 1 calc R . .
C224 C 0.6044(3) 0.0455(2) 0.8322(2) 0.0493(8) Uani 1 1 d . . .
H22C H 0.6734 -0.0056 0.8455 0.059 Uiso 1 1 calc R . .
C223 C 0.5185(3) 0.0900(2) 0.8976(2) 0.0432(7) Uani 1 1 d . . .
H22D H 0.5160 0.0752 0.9651 0.052 Uiso 1 1 calc R . .
B2 B 0.3388(3) 0.2377(2) 0.89516(19) 0.0318(6) Uani 1 1 d . . .
Fe22 Fe 0.21077(3) 0.32903(3) 0.83904(2) 0.02672(9) Uani 1 1 d . . .
C232 C 0.1074(2) 0.20443(18) 0.86070(17) 0.0320(6) Uani 1 1 d . . .
C233 C 0.0454(2) 0.28466(19) 0.90849(17) 0.0314(5) Uani 1 1 d . . .
C234 C 0.0169(2) 0.36437(18) 0.84252(17) 0.0322(6) Uani 1 1 d . . .
C235 C 0.0628(2) 0.3348(2) 0.75554(17) 0.0343(6) Uani 1 1 d . . .
C231 C 0.1202(2) 0.23615(19) 0.76630(17) 0.0333(6) Uani 1 1 d . . .
C241 C 0.1714(3) 0.1732(3) 0.6901(2) 0.0551(8) Uani 1 1 d . . .
H24A H 0.1054 0.1384 0.6704 0.083 Uiso 1 1 calc R . .
H24B H 0.2364 0.1249 0.7112 0.083 Uiso 1 1 calc R . .
H24C H 0.2058 0.2152 0.6387 0.083 Uiso 1 1 calc R . .
C245 C 0.0473(3) 0.3930(3) 0.6664(2) 0.0566(9) Uani 1 1 d . . .
H24D H -0.0309 0.3801 0.6446 0.085 Uiso 1 1 calc R . .
H24E H 0.1157 0.3731 0.6216 0.085 Uiso 1 1 calc R . .
H24F H 0.0468 0.4637 0.6749 0.085 Uiso 1 1 calc R . .
C244 C -0.0588(3) 0.4596(2) 0.8630(2) 0.0501(8) Uani 1 1 d . . .
H24G H -0.1461 0.4517 0.8590 0.075 Uiso 1 1 calc R . .
H24H H -0.0323 0.5126 0.8188 0.075 Uiso 1 1 calc R . .
H24I H -0.0472 0.4765 0.9246 0.075 Uiso 1 1 calc R . .
C243 C 0.0042(3) 0.2819(2) 1.00829(18) 0.0476(7) Uani 1 1 d . . .
H24J H -0.0778 0.2575 1.0190 0.071 Uiso 1 1 calc R . .
H24K H 0.0007 0.3486 1.0295 0.071 Uiso 1 1 calc R . .
H24L H 0.0627 0.2377 1.0417 0.071 Uiso 1 1 calc R . .
C242 C 0.1348(3) 0.1007(2) 0.9006(2) 0.0507(8) Uani 1 1 d . . .
H24M H 0.0628 0.0634 0.8992 0.076 Uiso 1 1 calc R . .
H24N H 0.1537 0.1025 0.9638 0.076 Uiso 1 1 calc R . .
H24O H 0.2057 0.0685 0.8649 0.076 Uiso 1 1 calc R . .
C251 C 0.3159(2) 0.36861(19) 0.74951(17) 0.0330(6) Uani 1 1 d . . .
O251 O 0.37991(19) 0.39783(15) 0.68932(13) 0.0492(5) Uani 1 1 d . . .
C252 C 0.2393(3) 0.4206(2) 0.90962(18) 0.0396(6) Uani 1 1 d . . .
O252 O 0.2581(2) 0.48052(17) 0.95473(15) 0.0628(6) Uani 1 1 d . . .
Br2 Br 0.33934(3) 0.23016(3) 1.031265(19) 0.05750(10) Uani 1 1 d . . .
C211 C 0.6688(3) 0.3274(2) 0.7682(2) 0.0541(8) Uani 1 1 d . . .
H21A H 0.6359 0.3659 0.7142 0.065 Uiso 1 1 calc R . .
C215 C 0.7685(3) 0.2547(2) 0.7657(2) 0.0512(8) Uani 1 1 d . . .
H21B H 0.8190 0.2325 0.7095 0.061 Uiso 1 1 calc R . .
C214 C 0.7849(3) 0.2183(3) 0.8541(2) 0.0543(8) Uani 1 1 d . . .
H21C H 0.8497 0.1661 0.8731 0.065 Uiso 1 1 calc R . .
C213 C 0.6950(3) 0.2691(3) 0.9126(2) 0.0605(9) Uani 1 1 d . . .
H21D H 0.6848 0.2589 0.9806 0.073 Uiso 1 1 calc R . .
C212 C 0.6232(3) 0.3368(2) 0.8597(3) 0.0565(9) Uani 1 1 d . . .
H21E H 0.5525 0.3833 0.8827 0.068 Uiso 1 1 calc R . .
Fe12 Fe 0.68089(3) 0.28899(2) 0.35252(2) 0.02686(9) Uani 1 1 d . . .
C133 C 0.5166(2) 0.23586(18) 0.41595(17) 0.0306(5) Uani 1 1 d . . .
C134 C 0.4877(2) 0.32569(19) 0.36195(19) 0.0352(6) Uani 1 1 d . . .
C135 C 0.5310(2) 0.31077(19) 0.27051(18) 0.0331(6) Uani 1 1 d . . .
C131 C 0.5880(2) 0.21129(19) 0.26720(16) 0.0308(5) Uani 1 1 d . . .
C132 C 0.5766(2) 0.16542(18) 0.35683(16) 0.0290(5) Uani 1 1 d . . .
C142 C 0.6049(3) 0.05720(19) 0.3821(2) 0.0441(7) Uani 1 1 d . . .
H14A H 0.5328 0.0218 0.3758 0.066 Uiso 1 1 calc R . .
H14B H 0.6255 0.0483 0.4454 0.066 Uiso 1 1 calc R . .
H14C H 0.6751 0.0309 0.3417 0.066 Uiso 1 1 calc R . .
C144 C 0.4144(3) 0.4166(2) 0.3981(2) 0.0545(8) Uani 1 1 d . . .
H14D H 0.3265 0.4121 0.3934 0.082 Uiso 1 1 calc R . .
H14E H 0.4410 0.4758 0.3622 0.082 Uiso 1 1 calc R . .
H14F H 0.4283 0.4210 0.4621 0.082 Uiso 1 1 calc R . .
C143 C 0.4799(3) 0.2174(2) 0.51558(19) 0.0492(7) Uani 1 1 d . . .
H14G H 0.3980 0.1927 0.5243 0.074 Uiso 1 1 calc R . .
H14H H 0.4777 0.2793 0.5457 0.074 Uiso 1 1 calc R . .
H14I H 0.5399 0.1682 0.5420 0.074 Uiso 1 1 calc R . .
B1 B 0.8121(3) 0.1877(2) 0.38701(18) 0.0285(6) Uani 1 1 d . . .
C122 C 0.9063(2) 0.12365(18) 0.32713(16) 0.0277(5) Uani 1 1 d . . .
Fe11 Fe 1.08634(3) 0.15381(3) 0.31513(2) 0.03065(9) Uani 1 1 d . . .
C121 C 0.9490(2) 0.1464(2) 0.23317(16) 0.0325(6) Uani 1 1 d . . .
H12A H 0.9141 0.2025 0.1930 0.039 Uiso 1 1 calc R . .
C125 C 1.0506(2) 0.0786(2) 0.20734(17) 0.0367(6) Uani 1 1 d . . .
H12B H 1.0991 0.0786 0.1462 0.044 Uiso 1 1 calc R . .
C123 C 0.9852(2) 0.03848(18) 0.35655(17) 0.0326(6) Uani 1 1 d . . .
H12C H 0.9798 0.0044 0.4191 0.039 Uiso 1 1 calc R . .
C124 C 1.0724(2) 0.01148(19) 0.28312(18) 0.0362(6) Uani 1 1 d . . .
H12D H 1.1389 -0.0442 0.2850 0.043 Uiso 1 1 calc R . .
C112 C 1.1019(4) 0.2837(3) 0.3691(4) 0.0910(17) Uani 1 1 d . . .
H11A H 1.0328 0.3339 0.3875 0.109 Uiso 1 1 calc R . .
C115 C 1.2571(3) 0.2040(3) 0.2865(3) 0.0649(10) Uani 1 1 d . . .
H11B H 1.3177 0.1852 0.2341 0.078 Uiso 1 1 calc R . .
C152 C 0.7121(3) 0.3599(2) 0.4401(2) 0.0476(7) Uani 1 1 d . . .
O152 O 0.7328(3) 0.4060(2) 0.49728(19) 0.0844(9) Uani 1 1 d . . .
C151 C 0.7835(2) 0.3457(2) 0.2713(2) 0.0401(6) Uani 1 1 d . . .
O151 O 0.8480(2) 0.38611(17) 0.21786(17) 0.0654(7) Uani 1 1 d . . .
C145 C 0.5140(3) 0.3837(2) 0.1906(2) 0.0563(9) Uani 1 1 d . . .
H14J H 0.4354 0.3761 0.1666 0.084 Uiso 1 1 calc R . .
H14K H 0.5817 0.3717 0.1429 0.084 Uiso 1 1 calc R . .
H14L H 0.5137 0.4510 0.2099 0.084 Uiso 1 1 calc R . .
Br1 Br 0.82076(3) 0.14862(3) 0.520741(18) 0.05224(10) Uani 1 1 d . . .
C141 C 0.6366(3) 0.1615(2) 0.18248(19) 0.0496(8) Uani 1 1 d . . .
H14M H 0.5696 0.1317 0.1585 0.074 Uiso 1 1 calc R . .
H14N H 0.7018 0.1099 0.1967 0.074 Uiso 1 1 calc R . .
H14O H 0.6702 0.2104 0.1368 0.074 Uiso 1 1 calc R . .
C114 C 1.2486(3) 0.1554(3) 0.3701(3) 0.0614(9) Uani 1 1 d . . .
H11C H 1.3027 0.0959 0.3899 0.074 Uiso 1 1 calc R . .
C113 C 1.1504(4) 0.2033(4) 0.4247(2) 0.0793(14) Uani 1 1 d . . .
H11D H 1.1238 0.1859 0.4902 0.095 Uiso 1 1 calc R . .
C111 C 1.1691(4) 0.2809(3) 0.2844(4) 0.0828(13) Uani 1 1 d . . .
H11E H 1.1552 0.3284 0.2306 0.099 Uiso 1 1 calc R . .

loop_
_atom_site_aniso_label
_atom_site_aniso_U_11
_atom_site_aniso_U_22
_atom_site_aniso_U_33
_atom_site_aniso_U_23
_atom_site_aniso_U_13
_atom_site_aniso_U_12
Fe21 0.02735(19) 0.0319(2) 0.0346(2) 0.00138(15) -0.00252(15) -0.00270(15)
C222 0.0269(13) 0.0326(14) 0.0414(15) 0.0023(11) -0.0017(11) -0.0059(11)
C221 0.0301(14) 0.0374(15) 0.0418(15) -0.0104(12) -0.0050(11) -0.0002(11)
C225 0.0326(15) 0.0371(16) 0.0611(19) -0.0171(14) -0.0018(13) -0.0013(12)
C224 0.0346(16) 0.0275(15) 0.084(2) 0.0008(15) -0.0026(15) 0.0004(12)
C223 0.0359(15) 0.0369(16) 0.0539(17) 0.0147(13) -0.0038(13) -0.0038(12)
B2 0.0296(15) 0.0410(17) 0.0253(13) 0.0015(12) -0.0032(11) -0.0080(13)
Fe22 0.02496(18) 0.02776(19) 0.02696(18) -0.00402(14) 0.00175(14) -0.00271(14)
C232 0.0272(13) 0.0305(14) 0.0384(14) -0.0029(11) 0.0008(11) -0.0066(10)
C233 0.0261(13) 0.0358(14) 0.0321(13) -0.0039(11) 0.0031(10) -0.0071(11)
C234 0.0237(12) 0.0304(14) 0.0414(14) -0.0035(11) 0.0022(11) -0.0023(10)
C235 0.0260(13) 0.0431(16) 0.0337(13) 0.0019(11) -0.0014(10) -0.0080(11)
C231 0.0302(13) 0.0372(15) 0.0336(13) -0.0098(11) 0.0000(11) -0.0063(11)
C241 0.0447(18) 0.073(2) 0.0519(18) -0.0344(17) 0.0047(14) -0.0130(16)
C245 0.0493(19) 0.075(2) 0.0442(17) 0.0152(16) -0.0093(14) -0.0094(17)
C244 0.0352(16) 0.0372(16) 0.074(2) -0.0060(15) 0.0087(14) 0.0033(13)
C243 0.0429(17) 0.067(2) 0.0327(14) -0.0052(14) 0.0056(12) -0.0120(15)
C242 0.0474(18) 0.0328(16) 0.072(2) 0.0065(14) -0.0107(15) -0.0081(13)
C251 0.0312(14) 0.0307(14) 0.0363(14) -0.0044(11) 0.0009(11) -0.0009(11)
O251 0.0476(12) 0.0517(13) 0.0440(12) 0.0052(10) 0.0136(10) -0.0083(10)
C252 0.0362(15) 0.0428(16) 0.0393(15) -0.0083(13) 0.0083(12) -0.0085(12)
O252 0.0746(16) 0.0581(14) 0.0604(14) -0.0329(12) 0.0077(12) -0.0214(12)
Br2 0.0538(2) 0.0893(3) 0.02793(15) 0.00024(15) -0.00730(13) 0.00119(17)
C211 0.057(2) 0.0422(18) 0.063(2) 0.0136(15) -0.0083(16) -0.0203(15)
C215 0.0426(17) 0.058(2) 0.0547(19) -0.0105(15) 0.0089(14) -0.0219(15)
C214 0.0337(16) 0.059(2) 0.074(2) -0.0047(17) -0.0165(15) -0.0089(14)
C213 0.069(2) 0.077(2) 0.0428(18) -0.0122(17) -0.0077(16) -0.034(2)
C212 0.0448(18) 0.0403(18) 0.086(3) -0.0185(17) 0.0020(17) -0.0105(14)
Fe12 0.02396(18) 0.02384(18) 0.03247(19) -0.00305(14) -0.00267(14) 0.00035(14)
C133 0.0237(12) 0.0321(14) 0.0355(13) -0.0035(11) 0.0023(10) -0.0037(10)
C134 0.0226(12) 0.0297(14) 0.0533(16) -0.0063(12) -0.0043(11) 0.0008(10)
C135 0.0252(13) 0.0330(14) 0.0413(14) 0.0054(11) -0.0091(11) -0.0035(10)
C131 0.0250(13) 0.0358(14) 0.0327(13) -0.0058(11) -0.0038(10) -0.0048(10)
C132 0.0256(12) 0.0265(13) 0.0348(13) -0.0037(10) -0.0016(10) -0.0018(10)
C142 0.0456(17) 0.0281(15) 0.0581(18) 0.0007(13) -0.0054(14) -0.0033(12)
C144 0.0379(16) 0.0365(17) 0.086(2) -0.0136(16) 0.0019(16) 0.0103(13)
C143 0.0427(17) 0.064(2) 0.0383(16) -0.0068(14) 0.0096(13) -0.0026(15)
B1 0.0273(14) 0.0320(15) 0.0260(13) 0.0015(11) -0.0048(11) -0.0013(12)
C122 0.0244(12) 0.0304(13) 0.0280(12) -0.0014(10) -0.0026(10) -0.0012(10)
Fe11 0.02557(19) 0.0343(2) 0.03194(19) -0.00292(15) -0.00339(14) -0.00066(15)
C121 0.0280(13) 0.0403(15) 0.0287(13) -0.0026(11) -0.0058(10) 0.0026(11)
C125 0.0301(14) 0.0482(17) 0.0317(13) -0.0120(12) -0.0003(11) 0.0010(12)
C123 0.0304(13) 0.0294(13) 0.0373(14) -0.0010(11) -0.0026(11) -0.0001(10)
C124 0.0312(14) 0.0322(14) 0.0438(15) -0.0076(12) -0.0020(11) 0.0063(11)
C112 0.049(2) 0.072(3) 0.165(5) -0.075(3) -0.029(3) 0.004(2)
C115 0.044(2) 0.091(3) 0.063(2) -0.011(2) 0.0043(17) -0.031(2)
C152 0.0389(16) 0.0420(17) 0.063(2) -0.0204(15) -0.0065(14) 0.0061(13)
O152 0.0828(18) 0.0807(19) 0.099(2) -0.0613(17) -0.0289(16) 0.0106(15)
C151 0.0319(14) 0.0308(14) 0.0561(17) 0.0035(13) -0.0035(13) 0.0000(12)
O151 0.0530(14) 0.0473(13) 0.0882(18) 0.0220(12) 0.0150(13) -0.0096(11)
C145 0.0510(19) 0.0516(19) 0.066(2) 0.0207(16) -0.0237(16) -0.0061(15)
Br1 0.04776(18) 0.0765(2) 0.02612(14) 0.00262(13) -0.00153(12) 0.02032(15)
C141 0.0442(17) 0.068(2) 0.0385(16) -0.0164(15) -0.0005(13) -0.0076(15)
C114 0.0417(18) 0.068(2) 0.081(3) -0.0089(19) -0.0305(18) -0.0056(16)
C113 0.078(3) 0.131(4) 0.0421(19) -0.030(2) -0.0026(18) -0.061(3)
C111 0.089(3) 0.052(2) 0.115(4) 0.015(2) -0.040(3) -0.035(2)

loop_
_geom_bond_atom_site_label_1
_geom_bond_atom_site_label_2
_geom_bond_distance
_geom_bond_site_symmetry_2
_geom_bond_publ_flag
Fe21 C213 2.023(3) . ?
Fe21 C214 2.025(3) . ?
Fe21 C223 2.028(3) . ?
Fe21 C221 2.029(3) . ?
Fe21 C215 2.036(3) . ?
Fe21 C211 2.040(3) . ?
Fe21 C222 2.042(3) . ?
Fe21 C212 2.044(3) . ?
Fe21 C225 2.044(3) . ?
Fe21 C224 2.049(3) . ?
C222 C221 1.439(4) . ?
C222 C223 1.447(4) . ?
C222 B2 1.535(4) . ?
C221 C225 1.418(4) . ?
C221 H22A 1.0000 . ?
C225 C224 1.406(4) . ?
C225 H22B 1.0000 . ?
C224 C223 1.409(4) . ?
C224 H22C 1.0000 . ?
C223 H22D 1.0000 . ?
B2 Fe22 1.985(3) . ?
B2 Br2 2.007(3) . ?
Fe22 C251 1.750(3) . ?
Fe22 C252 1.756(3) . ?
Fe22 C231 2.099(2) . ?
Fe22 C233 2.104(2) . ?
Fe22 C232 2.114(2) . ?
Fe22 C235 2.126(3) . ?
Fe22 C234 2.127(2) . ?
C232 C231 1.425(3) . ?
C232 C233 1.426(3) . ?
C232 C242 1.503(4) . ?
C233 C234 1.435(4) . ?
C233 C243 1.497(3) . ?
C234 C235 1.406(4) . ?
C234 C244 1.504(4) . ?
C235 C231 1.432(4) . ?
C235 C245 1.499(4) . ?
C231 C241 1.499(3) . ?
C241 H24A 0.9800 . ?
C241 H24B 0.9800 . ?
C241 H24C 0.9800 . ?
C245 H24D 0.9800 . ?
C245 H24E 0.9800 . ?
C245 H24F 0.9800 . ?
C244 H24G 0.9800 . ?
C244 H24H 0.9800 . ?
C244 H24I 0.9800 . ?
C243 H24J 0.9800 . ?
C243 H24K 0.9800 . ?
C243 H24L 0.9800 . ?
C242 H24M 0.9800 . ?
C242 H24N 0.9800 . ?
C242 H24O 0.9800 . ?
C251 O251 1.145(3) . ?
C252 O252 1.138(3) . ?
C211 C215 1.401(5) . ?
C211 C212 1.405(5) . ?
C211 H21A 1.0000 . ?
C215 C214 1.384(5) . ?
C215 H21B 1.0000 . ?
C214 C213 1.409(5) . ?
C214 H21C 1.0000 . ?
C213 C212 1.398(5) . ?
C213 H21D 1.0000 . ?
C212 H21E 1.0000 . ?
Fe12 C151 1.745(3) . ?
Fe12 C152 1.752(3) . ?
Fe12 B1 1.972(3) . ?
Fe12 C131 2.102(2) . ?
Fe12 C133 2.106(2) . ?
Fe12 C132 2.114(2) . ?
Fe12 C134 2.118(2) . ?
Fe12 C135 2.123(2) . ?
C133 C132 1.417(3) . ?
C133 C134 1.434(4) . ?
C133 C143 1.495(4) . ?
C134 C135 1.409(4) . ?
C134 C144 1.512(4) . ?
C135 C131 1.438(4) . ?
C135 C145 1.497(4) . ?
C131 C132 1.419(3) . ?
C131 C141 1.496(3) . ?
C132 C142 1.502(3) . ?
C142 H14A 0.9800 . ?
C142 H14B 0.9800 . ?
C142 H14C 0.9800 . ?
C144 H14D 0.9800 . ?
C144 H14E 0.9800 . ?
C144 H14F 0.9800 . ?
C143 H14G 0.9800 . ?
C143 H14H 0.9800 . ?
C143 H14I 0.9800 . ?
B1 C122 1.538(4) . ?
B1 Br1 2.016(3) . ?
C122 C121 1.439(3) . ?
C122 C123 1.444(3) . ?
C122 Fe11 2.039(2) . ?
Fe11 C113 2.015(3) . ?
Fe11 C112 2.024(4) . ?
Fe11 C123 2.027(3) . ?
Fe11 C111 2.028(4) . ?
Fe11 C114 2.029(3) . ?
Fe11 C121 2.039(2) . ?
Fe11 C115 2.043(3) . ?
Fe11 C125 2.049(3) . ?
Fe11 C124 2.053(3) . ?
C121 C125 1.416(3) . ?
C121 H12A 1.0000 . ?
C125 C124 1.414(4) . ?
C125 H12B 1.0000 . ?
C123 C124 1.417(3) . ?
C123 H12C 1.0000 . ?
C124 H12D 1.0000 . ?
C112 C111 1.386(6) . ?
C112 C113 1.412(6) . ?
C112 H11A 1.0000 . ?
C115 C111 1.354(6) . ?
C115 C114 1.354(5) . ?
C115 H11B 1.0000 . ?
C152 O152 1.144(4) . ?
C151 O151 1.148(3) . ?
C145 H14J 0.9800 . ?
C145 H14K 0.9800 . ?
C145 H14L 0.9800 . ?
C141 H14M 0.9800 . ?
C141 H14N 0.9800 . ?
C141 H14O 0.9800 . ?
C114 C113 1.415(5) . ?
C114 H11C 1.0000 . ?
C113 H11D 1.0000 . ?
C111 H11E 1.0000 . ?
